data_7202769
loop_
_publ_author_name
'Kumar, D. Krishna'
'Das, Amitava'
'Dastidar, Parthasarathi'

_publ_section_title
;
 Supramolecular structural diversities in the metal?organic frameworks
 derived from pyridylamide ligands: studying the effects of ligating
 topologies, hydrogen bonding backbone of the ligands and counter
 anions
;
_journal_issue 7
_journal_name_full CrystEngComm
_journal_page_first 548
_journal_paper_doi 10.1039/b701782k
_journal_volume 9
_journal_year 2007
_chemical_formula_sum 'C11 H11 B F4.17 N3 O2 Zn0.5'
_chemical_formula_weight 340.00
_chemical_name_systematic
;
?
;
_space_group_IT_number 14
_symmetry_cell_setting monoclinic
_symmetry_space_group_name_Hall '-P 2ybc'
_symmetry_space_group_name_H-M 'P 1 21/c 1'
_atom_sites_solution_hydrogens geom
_atom_sites_solution_primary direct
_atom_sites_solution_secondary difmap
_audit_creation_method SHELXL-97
_cell_angle_alpha 90.00
_cell_angle_beta 97.79(2)
_cell_angle_gamma 90.00
_cell_formula_units_Z 4
_cell_length_a 8.486(4)
_cell_length_b 9.551(4)
_cell_length_c 16.351(6)
_cell_measurement_temperature 298(2)
_cell_volume 1313.0(10)
_computing_cell_refinement 'BRUKER AXS SMART 3'
_computing_data_collection 'BRUKER AXS SMART 3'
_computing_data_reduction 'BRUKER AXS SAINT'
_computing_molecular_graphics 'BRUKER SHELXLTL'
_computing_publication_material 'MERCURY 1.4'
_computing_structure_refinement 'SHELXL-97 (Sheldrick, 1997)'
_computing_structure_solution 'SHELXS-97 (Sheldrick, 1990)'
_diffrn_ambient_temperature 298(2)
_diffrn_detector_area_resol_mean 3
_diffrn_measured_fraction_theta_full 0.995
_diffrn_measured_fraction_theta_max 0.995
_diffrn_measurement_device_type 'BRUKER SMART CCD AREA DETECTOR'
_diffrn_measurement_method 'PHI-OMEGA SCAN'
_diffrn_radiation_monochromator graphite
_diffrn_radiation_source 'fine-focus sealed tube'
_diffrn_radiation_type MoK\a
_diffrn_radiation_wavelength 0.71073
_diffrn_reflns_av_R_equivalents 0.0844
_diffrn_reflns_av_sigmaI/netI 0.1227
_diffrn_reflns_limit_h_max 9
_diffrn_reflns_limit_h_min -9
_diffrn_reflns_limit_k_max 10
_diffrn_reflns_limit_k_min -10
_diffrn_reflns_limit_l_max 17
_diffrn_reflns_limit_l_min -11
_diffrn_reflns_number 4162
_diffrn_reflns_theta_full 22.49
_diffrn_reflns_theta_max 22.49
_diffrn_reflns_theta_min 2.42
_exptl_absorpt_coefficient_mu 1.038
_exptl_absorpt_correction_T_max 0.9499
_exptl_absorpt_correction_T_min 0.7191
_exptl_absorpt_correction_type multi-scan
_exptl_absorpt_process_details SADABS
_exptl_crystal_colour COLORLESS
_exptl_crystal_density_diffrn 1.720
_exptl_crystal_density_method 'not measured'
_exptl_crystal_description PLATE
_exptl_crystal_F_000 686
_exptl_crystal_size_max 0.34
_exptl_crystal_size_mid 0.14
_exptl_crystal_size_min 0.05
_refine_diff_density_max 0.705
_refine_diff_density_min -0.538
_refine_diff_density_rms 0.115
_refine_ls_extinction_method none
_refine_ls_goodness_of_fit_ref 1.008
_refine_ls_hydrogen_treatment constr
_refine_ls_matrix_type full
_refine_ls_number_parameters 209
_refine_ls_number_reflns 1703
_refine_ls_number_restraints 0
_refine_ls_restrained_S_all 1.008
_refine_ls_R_factor_all 0.1225
_refine_ls_R_factor_gt 0.0667
_refine_ls_shift/su_max 0.000
_refine_ls_shift/su_mean 0.000
_refine_ls_structure_factor_coef Fsqd
_refine_ls_weighting_details 'calc w=1/[\s^2^(Fo^2^)+(0.0943P)^2^+0.0000P] where P=(Fo^2^+2Fc^2^)/3'
_refine_ls_weighting_scheme calc
_refine_ls_wR_factor_gt 0.1511
_refine_ls_wR_factor_ref 0.1757
_reflns_number_gt 1030
_reflns_number_total 1703
_reflns_threshold_expression >2sigma(I)
_cod_data_source_file b701782k.txt
_cod_data_source_block kb375lm
_cod_depositor_comments
;
The following automatic conversions were performed:
'_symmetry_cell_setting' value 'MONOCLINIC' changed to 'monoclinic'
according to '/home/saulius/struct/CIF-dictionaries/cif_core.dic'
dictionary named 'cif_core.dic' version 2.4.1 from
2010-06-29.

'_exptl_absorpt_correction_type' value 'MULTI-SCAN' changed
to 'multi-scan' according to
'/home/saulius/struct/CIF-dictionaries/cif_core.dic' dictionary named
'cif_core.dic' version 2.4.1 from 2010-06-29.

Automatic conversion script
Id: cif_fix_enum 1527 2010-12-29 10:47:43Z saulius 
;
_cod_original_sg_symbol_H-M P2(1)/C
_cod_original_formula_sum 'C11 H11 B F4.17 N3 O2 Zn0.50'
_cod_database_code 7202769

loop_
_symmetry_equiv_pos_as_xyz
'x, y, z'
'-x, y+1/2, -z+1/2'
'-x, -y, -z'
'x, -y-1/2, z-1/2'

loop_
_atom_site_label
_atom_site_type_symbol
_atom_site_fract_x
_atom_site_fract_y
_atom_site_fract_z
_atom_site_U_iso_or_equiv
_atom_site_adp_type
_atom_site_occupancy
_atom_site_symmetry_multiplicity
_atom_site_calc_flag
_atom_site_refinement_flags
_atom_site_disorder_assembly
_atom_site_disorder_group
Zn1 Zn 1.0000 0.5000 0.0000 0.0171(5) Uani 1 2 d S . .
N1 N 0.9146(8) 0.7857(7) 0.4757(4) 0.0177(17) Uani 1 1 d . . .
C2 C 0.8693(10) 0.7104(8) 0.5305(5) 0.018(2) Uani 1 1 d . . .
H2 H 0.8812 0.7435 0.5845 0.022 Uiso 1 1 calc R . .
C3 C 0.8007(11) 0.5767(9) 0.5137(6) 0.025(2) Uani 1 1 d . . .
H3 H 0.7681 0.5267 0.5573 0.030 Uiso 1 1 calc R . .
C4 C 0.7798(11) 0.5174(10) 0.4380(6) 0.032(2) Uani 1 1 d . . .
H4 H 0.7352 0.4291 0.4278 0.038 Uiso 1 1 calc R . .
C5 C 0.8272(11) 0.5942(10) 0.3808(6) 0.027(2) Uani 1 1 d . . .
C6 C 0.8931(10) 0.7238(9) 0.4028(6) 0.023(2) Uani 1 1 d . . .
H6 H 0.9271 0.7746 0.3599 0.027 Uiso 1 1 calc R . .
N7 N 0.8051(10) 0.5462(7) 0.2997(5) 0.032(2) Uani 1 1 d . . .
H7 H 0.8097 0.6089 0.2623 0.039 Uiso 1 1 calc R . .
C8 C 0.7769(11) 0.4123(11) 0.2714(6) 0.031(3) Uani 1 1 d . . .
O9 O 0.7783(7) 0.3155(6) 0.3171(4) 0.0270(16) Uani 1 1 d . . .
C10 C 0.7417(11) 0.3975(10) 0.1811(6) 0.026(2) Uani 1 1 d . . .
C11 C 0.6232(11) 0.3070(10) 0.1372(6) 0.030(2) Uani 1 1 d . . .
H11 H 0.5617 0.2561 0.1696 0.036 Uiso 1 1 calc R . .
C12 C 0.5901(11) 0.2866(11) 0.0540(6) 0.035(3) Uani 1 1 d . . .
H12 H 0.5101 0.2291 0.0280 0.042 Uiso 1 1 calc R . .
C13 C 0.6866(10) 0.3593(9) 0.0174(6) 0.026(2) Uani 1 1 d . . .
H13 H 0.6759 0.3549 -0.0399 0.031 Uiso 1 1 calc R . .
N14 N 0.8113(9) 0.4480(7) 0.0592(4) 0.0223(19) Uani 1 1 d . . .
C15 C 0.8352(11) 0.4675(8) 0.1393(6) 0.023(2) Uani 1 1 d . . .
H15 H 0.9137 0.5274 0.1645 0.028 Uiso 1 1 calc R . .
O16 O 1.1759(7) 0.5559(6) 0.1184(4) 0.0226(15) Uani 1 1 d . . .
B17 B 0.3287(15) 0.3713(11) 0.3078(7) 0.033(3) Uani 1 1 d . . .
F18 F 0.3763(6) 0.3813(5) 0.2392(3) 0.0325(14) Uani 1 1 d . . .
F19 F 0.1674(8) 0.3098(8) 0.2848(5) 0.050(2) Uiso 0.83 1 d P . .
F20 F 0.293(3) 0.5159(18) 0.3240(12) 0.042(5) Uiso 0.36 1 d P . .
F21 F 0.4297(19) 0.4417(19) 0.3787(11) 0.060(5) Uiso 0.45 1 d P . .
F22 F 0.432(2) 0.2446(18) 0.3471(11) 0.025(4) Uiso 0.32 1 d P . .
F23 F 0.333(3) 0.239(3) 0.3370(16) 0.030(7) Uiso 0.20 1 d P . .
F24 F 0.4331(15) 0.3121(17) 0.3728(9) 0.032(4) Uiso 0.40 1 d P . .
F25 F 0.197(4) 0.504(3) 0.3005(17) 0.029(7) Uiso 0.19 1 d P . .
F26 F 0.375(4) 0.491(3) 0.3489(17) 0.022(5) Uiso 0.23 1 d P . .
F27 F 0.166(2) 0.405(3) 0.2857(13) 0.018(6) Uiso 0.20 1 d P . .
H16A H 1.2491 0.4977 0.1576 0.006(18) Uiso 1 1 d R . .
H16B H 1.1824 0.6377 0.1436 0.02(2) Uiso 1 1 d R . .

loop_
_atom_site_aniso_label
_atom_site_aniso_U_11
_atom_site_aniso_U_22
_atom_site_aniso_U_33
_atom_site_aniso_U_23
_atom_site_aniso_U_13
_atom_site_aniso_U_12
Zn1 0.0308(9) 0.0150(7) 0.0064(8) -0.0018(7) 0.0056(6) 0.0010(8)
N1 0.027(4) 0.019(4) 0.008(4) 0.006(4) 0.005(3) 0.007(3)
C2 0.036(6) 0.015(5) 0.005(5) -0.002(4) 0.007(4) 0.005(4)
C3 0.048(7) 0.016(5) 0.013(6) 0.007(4) 0.012(5) 0.006(4)
C4 0.041(6) 0.017(5) 0.041(7) -0.006(5) 0.020(5) 0.010(5)
C5 0.025(6) 0.035(6) 0.024(7) -0.002(5) 0.015(5) 0.008(4)
C6 0.035(6) 0.021(5) 0.014(6) -0.003(4) 0.012(4) 0.005(4)
N7 0.063(6) 0.010(4) 0.029(6) 0.002(4) 0.022(5) 0.004(4)
C8 0.029(6) 0.044(7) 0.022(7) -0.011(6) 0.009(5) 0.009(5)
O9 0.053(4) 0.016(4) 0.015(4) 0.011(3) 0.017(3) -0.002(3)
C10 0.037(6) 0.034(6) 0.009(6) 0.000(5) 0.011(5) 0.008(5)
C11 0.030(6) 0.047(7) 0.013(7) 0.008(5) 0.009(5) 0.005(5)
C12 0.030(6) 0.052(7) 0.028(7) 0.000(5) 0.019(5) -0.009(5)
C13 0.034(6) 0.035(6) 0.011(6) -0.005(5) 0.010(5) 0.001(5)
N14 0.047(5) 0.014(4) 0.005(5) -0.006(3) 0.003(4) 0.000(3)
C15 0.037(6) 0.010(5) 0.024(6) 0.000(4) 0.006(5) 0.004(4)
O16 0.038(4) 0.016(3) 0.015(4) -0.005(3) 0.003(3) 0.002(3)
B17 0.061(9) 0.019(6) 0.020(8) -0.004(5) 0.011(7) -0.015(6)
F18 0.044(3) 0.044(3) 0.013(3) 0.012(3) 0.016(3) 0.010(3)

loop_
_atom_type_symbol
_atom_type_description
_atom_type_scat_dispersion_real
_atom_type_scat_dispersion_imag
_atom_type_scat_source
C C 0.0033 0.0016 'International Tables Vol C Tables 4.2.6.8 and 6.1.1.4'
B B 0.0013 0.0007 'International Tables Vol C Tables 4.2.6.8 and 6.1.1.4'
F F 0.0171 0.0103 'International Tables Vol C Tables 4.2.6.8 and 6.1.1.4'
N N 0.0061 0.0033 'International Tables Vol C Tables 4.2.6.8 and 6.1.1.4'
O O 0.0106 0.0060 'International Tables Vol C Tables 4.2.6.8 and 6.1.1.4'
Zn Zn 0.2839 1.4301 'International Tables Vol C Tables 4.2.6.8 and 6.1.1.4'
H H 0.0000 0.0000 'International Tables Vol C Tables 4.2.6.8 and 6.1.1.4'

loop_
_geom_angle_atom_site_label_1
_geom_angle_atom_site_label_2
_geom_angle_atom_site_label_3
_geom_angle
_geom_angle_site_symmetry_1
_geom_angle_site_symmetry_3
_geom_angle_publ_flag
N14 Zn1 N14 179.998(1) . 3_765 ?
N14 Zn1 N1 87.0(3) . 2_745 ?
N14 Zn1 N1 93.0(3) 3_765 2_745 ?
N14 Zn1 N1 93.0(3) . 4_575 ?
N14 Zn1 N1 87.0(3) 3_765 4_575 ?
N1 Zn1 N1 180.0 2_745 4_575 ?
N14 Zn1 O16 96.7(3) . . ?
N14 Zn1 O16 83.3(3) 3_765 . ?
N1 Zn1 O16 84.5(2) 2_745 . ?
N1 Zn1 O16 95.5(2) 4_575 . ?
N14 Zn1 O16 83.3(3) . 3_765 ?
N14 Zn1 O16 96.7(3) 3_765 3_765 ?
N1 Zn1 O16 95.5(2) 2_745 3_765 ?
N1 Zn1 O16 84.5(2) 4_575 3_765 ?
O16 Zn1 O16 180.0 . 3_765 ?
C2 N1 C6 111.8(8) . . ?
C2 N1 Zn1 122.3(6) . 2_755 ?
C6 N1 Zn1 125.7(6) . 2_755 ?
N1 C2 C3 122.6(8) . . ?
N1 C2 H2 118.7 . . ?
C3 C2 H2 118.7 . . ?
C4 C3 C2 123.7(9) . . ?
C4 C3 H3 118.1 . . ?
C2 C3 H3 118.1 . . ?
C5 C4 C3 114.2(9) . . ?
C5 C4 H4 122.9 . . ?
C3 C4 H4 122.9 . . ?
C4 C5 C6 118.2(10) . . ?
C4 C5 N7 119.2(9) . . ?
C6 C5 N7 122.6(9) . . ?
N1 C6 C5 129.5(8) . . ?
N1 C6 H6 115.3 . . ?
C5 C6 H6 115.3 . . ?
C8 N7 C5 128.6(8) . . ?
C8 N7 H7 115.7 . . ?
C5 N7 H7 115.7 . . ?
O9 C8 N7 121.9(9) . . ?
O9 C8 C10 122.7(9) . . ?
N7 C8 C10 115.4(9) . . ?
C15 C10 C11 118.8(9) . . ?
C15 C10 C8 115.0(9) . . ?
C11 C10 C8 126.1(9) . . ?
C12 C11 C10 128.1(9) . . ?
C12 C11 H11 115.9 . . ?
C10 C11 H11 115.9 . . ?
C13 C12 C11 109.2(10) . . ?
C13 C12 H12 125.4 . . ?
C11 C12 H12 125.4 . . ?
C12 C13 N14 124.6(9) . . ?
C12 C13 H13 117.7 . . ?
N14 C13 H13 117.7 . . ?
C15 N14 C13 123.9(8) . . ?
C15 N14 Zn1 114.4(6) . . ?
C13 N14 Zn1 119.2(5) . . ?
C10 C15 N14 115.3(9) . . ?
C10 C15 H15 122.3 . . ?
N14 C15 H15 122.3 . . ?
Zn1 O16 H16A 132.5 . . ?
Zn1 O16 H16B 125.5 . . ?
H16A O16 H16B 101.5 . . ?
F18 B17 F23 113.3(14) . . ?
F18 B17 F26 106.0(12) . . ?
F23 B17 F26 128(2) . . ?
F18 B17 F24 117.6(11) . . ?
F23 B17 F24 51.0(14) . . ?
F26 B17 F24 81.7(17) . . ?
F18 B17 F27 100.2(12) . . ?
F23 B17 F27 106.5(17) . . ?
F26 B17 F27 97.9(18) . . ?
F24 B17 F27 140.9(13) . . ?
F18 B17 F20 101.1(10) . . ?
F23 B17 F20 145.6(16) . . ?
F26 B17 F20 32.5(11) . . ?
F24 B17 F20 111.8(14) . . ?
F27 B17 F20 66.9(14) . . ?
F18 B17 F19 101.7(9) . . ?
F23 B17 F19 72.7(14) . . ?
F26 B17 F19 130.5(16) . . ?
F24 B17 F19 119.7(10) . . ?
F27 B17 F19 36.5(10) . . ?
F20 B17 F19 102.5(13) . . ?
F18 B17 F21 116.1(11) . . ?
F23 B17 F21 99.1(16) . . ?
F26 B17 F21 31.3(13) . . ?
F24 B17 F21 50.4(9) . . ?
F27 B17 F21 121.8(14) . . ?
F20 B17 F21 62.7(11) . . ?
F19 B17 F21 141.1(11) . . ?
F18 B17 F22 101.3(10) . . ?
F23 B17 F22 31.9(11) . . ?
F26 B17 F22 109.7(19) . . ?
F24 B17 F22 29.1(7) . . ?
F27 B17 F22 138.4(14) . . ?
F20 B17 F22 140.8(15) . . ?
F19 B17 F22 104.0(10) . . ?
F21 B17 F22 78.5(11) . . ?
F18 B17 F25 99.9(12) . . ?
F23 B17 F25 135.8(18) . . ?
F26 B17 F25 62.8(16) . . ?
F24 B17 F25 134.4(14) . . ?
F27 B17 F25 36.4(12) . . ?
F20 B17 F25 30.8(11) . . ?
F19 B17 F25 72.6(13) . . ?
F21 B17 F25 91.2(14) . . ?
F22 B17 F25 158.8(14) . . ?
F27 F19 B17 67.5(15) . . ?
F27 F19 F23 113.8(18) . . ?
B17 F19 F23 49.7(10) . . ?
F26 F20 F25 154(4) . . ?
F26 F20 B17 67(2) . . ?
F25 F20 B17 90(3) . . ?
F26 F20 F21 12(2) . . ?
F25 F20 F21 142(3) . . ?
B17 F20 F21 60.5(11) . . ?
F26 F20 F27 120(3) . . ?
F25 F20 F27 35(2) . . ?
B17 F20 F27 55.7(11) . . ?
F21 F20 F27 110.1(15) . . ?
F26 F21 F24 124(3) . . ?
F26 F21 B17 64(2) . . ?
F24 F21 B17 60.7(10) . . ?
F26 F21 F20 12(2) . . ?
F24 F21 F20 116.0(14) . . ?
B17 F21 F20 56.8(10) . . ?
F24 F22 F23 95(3) . . ?
F24 F22 B17 62.8(17) . . ?
F23 F22 B17 58(2) . . ?
F22 F23 F24 40.2(18) . . ?
F22 F23 B17 90(3) . . ?
F24 F23 B17 67.2(16) . . ?
F22 F23 F19 146(3) . . ?
F24 F23 F19 121(2) . . ?
B17 F23 F19 57.6(12) . . ?
F22 F24 F23 44.5(18) . . ?
F22 F24 F21 152(2) . . ?
F23 F24 F21 127(2) . . ?
F22 F24 B17 88(2) . . ?
F23 F24 B17 61.9(15) . . ?
F21 F24 B17 68.9(11) . . ?
F20 F25 F27 116(4) . . ?
F20 F25 F26 13(2) . . ?
F27 F25 F26 104(3) . . ?
F20 F25 B17 59(2) . . ?
F27 F25 B17 57.4(19) . . ?
F26 F25 B17 48.6(12) . . ?
F21 F26 F20 155(4) . . ?
F21 F26 B17 85(3) . . ?
F20 F26 B17 80(2) . . ?
F21 F26 F25 142(3) . . ?
F20 F26 F25 14(2) . . ?
B17 F26 F25 68.5(16) . . ?
F19 F27 F25 160(3) . . ?
F19 F27 B17 76.1(16) . . ?
F25 F27 B17 86(2) . . ?
F19 F27 F20 132(2) . . ?
F25 F27 F20 29.2(18) . . ?
B17 F27 F20 57.4(12) . . ?

loop_
_geom_bond_atom_site_label_1
_geom_bond_atom_site_label_2
_geom_bond_distance
_geom_bond_site_symmetry_2
_geom_bond_publ_flag
Zn1 N14 2.042(7) . ?
Zn1 N14 2.042(7) 3_765 ?
Zn1 N1 2.189(7) 2_745 ?
Zn1 N1 2.189(7) 4_575 ?
Zn1 O16 2.341(6) . ?
Zn1 O16 2.341(6) 3_765 ?
N1 C2 1.250(10) . ?
N1 C6 1.322(10) . ?
N1 Zn1 2.189(7) 2_755 ?
C2 C3 1.415(12) . ?
C2 H2 0.9300 . ?
C3 C4 1.352(12) . ?
C3 H3 0.9300 . ?
C4 C5 1.295(12) . ?
C4 H4 0.9300 . ?
C5 C6 1.386(12) . ?
C5 N7 1.391(12) . ?
C6 H6 0.9300 . ?
N7 C8 1.370(12) . ?
N7 H7 0.8600 . ?
C8 O9 1.187(11) . ?
C8 C10 1.474(13) . ?
C10 C15 1.300(11) . ?
C10 C11 1.441(13) . ?
C11 C12 1.364(12) . ?
C11 H11 0.9300 . ?
C12 C13 1.282(11) . ?
C12 H12 0.9300 . ?
C13 N14 1.452(11) . ?
C13 H13 0.9300 . ?
N14 C15 1.311(11) . ?
C15 H15 0.9300 . ?
O16 H16A 0.9988 . ?
O16 H16B 0.8812 . ?
B17 F18 1.246(12) . ?
B17 F23 1.35(3) . ?
B17 F26 1.35(3) . ?
B17 F24 1.407(18) . ?
B17 F27 1.42(2) . ?
B17 F20 1.45(2) . ?
B17 F19 1.490(14) . ?
B17 F21 1.50(2) . ?
B17 F22 1.58(2) . ?
B17 F25 1.68(3) . ?

loop_
_geom_hbond_atom_site_label_D
_geom_hbond_atom_site_label_H
_geom_hbond_atom_site_label_A
_geom_hbond_distance_DH
_geom_hbond_distance_HA
_geom_hbond_distance_DA
_geom_hbond_angle_DHA
_geom_hbond_site_symmetry_A
N7 H7 F19 0.86 2.09 2.896(11) 156.7 2_655
O16 H16A F18 1.00 1.95 2.943(8) 175.1 1_655
O16 H16B O9 0.88 1.83 2.702(8) 169.5 2_755
C2 H2 F19 0.93 2.29 3.084(11) 143.2 3_666
C6 H6 F19 0.93 2.42 3.149(12) 135.6 2_655
C13 H13 O16 0.93 2.10 2.767(11) 128.0 3_765
